data_2208154
loop_
_publ_author_name
'Li, Yu-Guang'
'Zhu, Hai-Liang'
'Huang, Wei-Qian'
'Ai, Li'

_publ_section_title
;
 2-[(<i>E</i>)-2-(4-Hydroxyphenyl)ethyliminomethyl]phenol
;
_journal_coeditor_code RZ6166
_journal_issue 2
_journal_name_full 'Acta Crystallographica Section E'
_journal_page_first o689
_journal_page_last o690
_journal_paper_doi 10.1107/S1600536806001905
_journal_volume 62
_journal_year 2006
_chemical_formula_iupac 'C15 H15 N O2'
_chemical_formula_moiety 'C15 H15 N O2'
_chemical_formula_sum 'C15 H15 N O2'
_chemical_formula_weight 241.28
_chemical_name_systematic
;
2-[(E)-2-(4-Hydroxyphenyl)ethyliminomethyl]phenol
;
_space_group_IT_number 15
_symmetry_cell_setting monoclinic
_symmetry_space_group_name_Hall '-C 2yc'
_symmetry_space_group_name_H-M 'C 1 2/c 1'
_atom_sites_solution_hydrogens geom
_atom_sites_solution_primary direct
_atom_sites_solution_secondary difmap
_audit_creation_method SHELXL-97
_cell_angle_alpha 90.00
_cell_angle_beta 120.8650(10)
_cell_angle_gamma 90.00
_cell_formula_units_Z 8
_cell_length_a 15.9378(13)
_cell_length_b 12.9460(10)
_cell_length_c 14.5886(12)
_cell_measurement_reflns_used 3701
_cell_measurement_temperature 292(2)
_cell_measurement_theta_max 25.16
_cell_measurement_theta_min 2.98
_cell_volume 2583.8(4)
_computing_cell_refinement 'SAINT (Bruker, 2003)'
_computing_data_collection 'SMART (Bruker, 2003)'
_computing_data_reduction SAINT
_computing_molecular_graphics 'SHELXTL (Sheldrick, 1997b)'
_computing_publication_material SHELXL97
_computing_structure_refinement 'SHELXL97 (Sheldrick, 1997a)'
_computing_structure_solution 'SHELXS97 (Sheldrick, 1997a)'
_diffrn_ambient_temperature 292(2)
_diffrn_measured_fraction_theta_full 0.999
_diffrn_measured_fraction_theta_max 0.999
_diffrn_measurement_device_type 'Bruker APEX area-detector'
_diffrn_measurement_method '\f and \w'
_diffrn_radiation_monochromator graphite
_diffrn_radiation_source 'fine-focus sealed tube'
_diffrn_radiation_type MoK\a
_diffrn_radiation_wavelength 0.71073
_diffrn_reflns_av_R_equivalents 0.0464
_diffrn_reflns_av_sigmaI/netI 0.0269
_diffrn_reflns_limit_h_max 19
_diffrn_reflns_limit_h_min -19
_diffrn_reflns_limit_k_max 15
_diffrn_reflns_limit_k_min -15
_diffrn_reflns_limit_l_max 17
_diffrn_reflns_limit_l_min -17
_diffrn_reflns_number 13287
_diffrn_reflns_theta_full 26.00
_diffrn_reflns_theta_max 26.00
_diffrn_reflns_theta_min 2.17
_diffrn_standards_decay_% 0
_diffrn_standards_interval_count 0
_diffrn_standards_interval_time 0
_diffrn_standards_number 0
_exptl_absorpt_coefficient_mu 0.083
_exptl_absorpt_correction_type none
_exptl_crystal_colour Brown
_exptl_crystal_density_diffrn 1.241
_exptl_crystal_density_method 'not measured'
_exptl_crystal_description Block
_exptl_crystal_F_000 1024
_exptl_crystal_size_max 0.30
_exptl_crystal_size_mid 0.20
_exptl_crystal_size_min 0.20
_refine_diff_density_max 0.566
_refine_diff_density_min -0.203
_refine_ls_extinction_method none
_refine_ls_goodness_of_fit_ref 1.067
_refine_ls_hydrogen_treatment constr
_refine_ls_matrix_type full
_refine_ls_number_parameters 165
_refine_ls_number_reflns 2545
_refine_ls_number_restraints 0
_refine_ls_restrained_S_all 1.067
_refine_ls_R_factor_all 0.0753
_refine_ls_R_factor_gt 0.0614
_refine_ls_shift/su_max 0.000
_refine_ls_shift/su_mean 0.000
_refine_ls_structure_factor_coef Fsqd
_refine_ls_weighting_details 'calc w=1/[\s^2^(Fo^2^)+(0.1177P)^2^+0.4630P] where P=(Fo^2^+2Fc^2^)/3'
_refine_ls_weighting_scheme calc
_refine_ls_wR_factor_gt 0.1867
_refine_ls_wR_factor_ref 0.1972
_reflns_number_gt 1931
_reflns_number_total 2545
_reflns_threshold_expression I>2\s(I)
_cod_data_source_file rz6166.cif
_cod_data_source_block I
_cod_depositor_comments
;
The following automatic conversions were performed:
'_symmetry_cell_setting' value 'Monoclinic' changed to 'monoclinic'
according to '/home/saulius/struct/CIF-dictionaries/cif_core.dic'
dictionary named 'cif_core.dic' version 2.4.1 from 2010-06-29.

Automatic conversion script
Id: cif_fix_enum 1527 2010-12-29 10:47:43Z saulius 

The following automatic conversions were performed:

'_symmetry_cell_setting' value 'Monoclinic' changed to 'monoclinic'
according to /home/saulius/struct/CIF-dictionaries/cif_core.dic
dictionary named 'cif_core.dic' version 2.4.1 from 2010-06-29.

Automatic conversion script
Id: cif_fix_values 1715 2011-07-08 13:25:40Z adriana 
;
_cod_original_sg_symbol_H-M 'C 2/c'
_cod_database_code 2208154
_cod_database_fobs_code 2208154

loop_
_symmetry_equiv_pos_as_xyz
'x, y, z'
'-x, y, -z+1/2'
'x+1/2, y+1/2, z'
'-x+1/2, y+1/2, -z+1/2'
'-x, -y, -z'
'x, -y, z-1/2'
'-x+1/2, -y+1/2, -z'
'x+1/2, -y+1/2, z-1/2'

loop_
_atom_site_label
_atom_site_fract_x
_atom_site_fract_y
_atom_site_fract_z
_atom_site_U_iso_or_equiv
_atom_site_adp_type
_atom_site_calc_flag
_atom_site_refinement_flags
_atom_site_occupancy
_atom_site_type_symbol
O1 0.47234(11) 0.19196(10) 0.11912(12) 0.0623(5) Uani d . 1 O
H1 0.4466 0.2276 0.1444 0.093 Uiso calc R 1 H
O2 0.13146(13) 0.51344(12) 0.45704(13) 0.0712(5) Uani d . 1 O
H2A 0.1023 0.5676 0.4305 0.107 Uiso calc R 1 H
N1 0.38766(12) 0.34751(13) 0.14507(14) 0.0569(5) Uani d . 1 N
C1 0.46813(13) 0.23996(14) 0.03821(14) 0.0476(5) Uani d . 1 C
C2 0.50390(15) 0.19527(16) -0.02223(17) 0.0578(5) Uani d . 1 C
H2 0.5326 0.1302 -0.0037 0.069 Uiso calc R 1 H
C3 0.49757(17) 0.24487(19) -0.10735(19) 0.0704(6) Uani d . 1 C
H3 0.5218 0.2130 -0.1462 0.085 Uiso calc R 1 H
C4 0.4555(2) 0.3426(2) -0.1378(2) 0.0800(7) Uani d . 1 C
H4 0.4517 0.3756 -0.1965 0.096 Uiso calc R 1 H
C5 0.42010(18) 0.38920(18) -0.08107(19) 0.0713(7) Uani d . 1 C
H5 0.3918 0.4543 -0.1015 0.086 Uiso calc R 1 H
C6 0.42559(13) 0.34071(14) 0.00785(15) 0.0508(5) Uani d . 1 C
C7 0.38679(14) 0.38956(15) 0.06497(16) 0.0563(5) Uani d . 1 C
H7 0.3595 0.4550 0.0435 0.068 Uiso calc R 1 H
C8 0.34866(15) 0.39718(17) 0.20564(18) 0.0623(6) Uani d . 1 C
H8A 0.3214 0.4639 0.1742 0.075 Uiso calc R 1 H
H8B 0.4013 0.4086 0.2785 0.075 Uiso calc R 1 H
C9 0.27036(16) 0.33156(18) 0.20620(19) 0.0668(6) Uani d . 1 C
H9A 0.2166 0.3224 0.1335 0.080 Uiso calc R 1 H
H9B 0.2970 0.2639 0.2351 0.080 Uiso calc R 1 H
C10 0.23295(14) 0.38065(15) 0.27200(17) 0.0550(5) Uani d . 1 C
C11 0.17223(14) 0.46685(16) 0.23556(16) 0.0562(5) Uani d . 1 C
H11 0.1543 0.4943 0.1691 0.067 Uiso calc R 1 H
C12 0.13785(14) 0.51268(15) 0.29529(16) 0.0529(5) Uani d . 1 C
H12 0.0977 0.5705 0.2692 0.064 Uiso calc R 1 H
C13 0.16327(14) 0.47237(14) 0.39430(16) 0.0511(5) Uani d . 1 C
C14 0.22393(16) 0.38712(15) 0.43208(18) 0.0604(6) Uani d . 1 C
H14 0.2419 0.3597 0.4986 0.072 Uiso calc R 1 H
C15 0.25803(15) 0.34246(16) 0.37121(18) 0.0614(6) Uani d . 1 C
H15 0.2989 0.2852 0.3978 0.074 Uiso calc R 1 H

loop_
_atom_site_aniso_label
_atom_site_aniso_U_11
_atom_site_aniso_U_22
_atom_site_aniso_U_33
_atom_site_aniso_U_12
_atom_site_aniso_U_13
_atom_site_aniso_U_23
O1 0.0786(10) 0.0514(8) 0.0665(10) 0.0152(7) 0.0441(8) 0.0089(7)
O2 0.0983(12) 0.0624(10) 0.0760(11) 0.0095(8) 0.0613(10) 0.0068(7)
N1 0.0529(10) 0.0611(10) 0.0593(10) 0.0034(7) 0.0306(8) -0.0084(8)
C1 0.0428(10) 0.0480(10) 0.0483(10) -0.0003(7) 0.0207(8) -0.0024(8)
C2 0.0540(11) 0.0545(11) 0.0625(13) 0.0059(9) 0.0282(10) -0.0053(9)
C3 0.0705(14) 0.0865(17) 0.0629(13) 0.0056(12) 0.0404(12) -0.0063(12)
C4 0.0983(19) 0.0885(17) 0.0695(15) 0.0121(14) 0.0548(15) 0.0162(13)
C5 0.0820(16) 0.0638(14) 0.0718(15) 0.0149(11) 0.0421(13) 0.0165(11)
C6 0.0469(10) 0.0489(10) 0.0540(11) 0.0024(8) 0.0241(9) 0.0023(8)
C7 0.0498(11) 0.0514(11) 0.0613(12) 0.0074(8) 0.0240(10) -0.0016(9)
C8 0.0548(12) 0.0655(13) 0.0698(13) 0.0005(9) 0.0341(11) -0.0165(10)
C9 0.0586(12) 0.0655(13) 0.0790(15) -0.0017(10) 0.0372(11) -0.0167(11)
C10 0.0464(10) 0.0554(12) 0.0641(12) -0.0030(8) 0.0289(9) -0.0084(9)
C11 0.0528(11) 0.0635(12) 0.0512(11) 0.0058(9) 0.0260(9) 0.0037(9)
C12 0.0474(10) 0.0513(11) 0.0581(12) 0.0087(8) 0.0257(9) 0.0049(9)
C13 0.0526(11) 0.0465(10) 0.0598(12) -0.0054(8) 0.0328(9) -0.0014(8)
C14 0.0665(13) 0.0566(12) 0.0615(12) 0.0039(10) 0.0353(11) 0.0137(10)
C15 0.0548(12) 0.0490(11) 0.0781(15) 0.0085(9) 0.0325(11) 0.0065(10)

loop_
_atom_type_symbol
_atom_type_description
_atom_type_scat_dispersion_real
_atom_type_scat_dispersion_imag
_atom_type_scat_source
C C 0.0033 0.0016 'International Tables Vol C Tables 4.2.6.8 and 6.1.1.4'
H H 0.0000 0.0000 'International Tables Vol C Tables 4.2.6.8 and 6.1.1.4'
N N 0.0061 0.0033 'International Tables Vol C Tables 4.2.6.8 and 6.1.1.4'
O O 0.0106 0.0060 'International Tables Vol C Tables 4.2.6.8 and 6.1.1.4'

loop_
_geom_angle_atom_site_label_1
_geom_angle_atom_site_label_2
_geom_angle_atom_site_label_3
_geom_angle
C1 O1 H1 109.5
C13 O2 H2A 109.5
C7 N1 C8 123.63(19)
O1 C1 C2 121.69(17)
O1 C1 C6 120.68(16)
C2 C1 C6 117.63(18)
C3 C2 C1 121.30(19)
C3 C2 H2 119.4
C1 C2 H2 119.4
C2 C3 C4 121.3(2)
C2 C3 H3 119.3
C4 C3 H3 119.3
C5 C4 C3 119.4(2)
C5 C4 H4 120.3
C3 C4 H4 120.3
C4 C5 C6 121.1(2)
C4 C5 H5 119.5
C6 C5 H5 119.5
C5 C6 C7 120.36(19)
C5 C6 C1 119.26(19)
C7 C6 C1 120.36(18)
N1 C7 C6 122.86(18)
N1 C7 H7 118.6
C6 C7 H7 118.6
N1 C8 C9 111.30(17)
N1 C8 H8A 109.4
C9 C8 H8A 109.4
N1 C8 H8B 109.4
C9 C8 H8B 109.4
H8A C8 H8B 108.0
C10 C9 C8 111.34(17)
C10 C9 H9A 109.4
C8 C9 H9A 109.4
C10 C9 H9B 109.4
C8 C9 H9B 109.4
H9A C9 H9B 108.0
C15 C10 C11 117.27(18)
C15 C10 C9 121.39(19)
C11 C10 C9 121.3(2)
C12 C11 C10 121.84(19)
C12 C11 H11 119.1
C10 C11 H11 119.1
C11 C12 C13 119.86(18)
C11 C12 H12 120.1
C13 C12 H12 120.1
O2 C13 C14 117.99(18)
O2 C13 C12 122.88(18)
C14 C13 C12 119.13(18)
C13 C14 C15 120.18(19)
C13 C14 H14 119.9
C15 C14 H14 119.9
C10 C15 C14 121.71(19)
C10 C15 H15 119.1
C14 C15 H15 119.1

loop_
_geom_bond_atom_site_label_1
_geom_bond_atom_site_label_2
_geom_bond_distance
O1 C1 1.305(2)
O1 H1 0.8200
O2 C13 1.362(2)
O2 H2A 0.8200
N1 C7 1.283(3)
N1 C8 1.464(2)
C1 C2 1.398(3)
C1 C6 1.431(3)
C2 C3 1.355(3)
C2 H2 0.9300
C3 C4 1.394(3)
C3 H3 0.9300
C4 C5 1.359(3)
C4 H4 0.9300
C5 C6 1.403(3)
C5 H5 0.9300
C6 C7 1.416(3)
C7 H7 0.9300
C8 C9 1.513(3)
C8 H8A 0.9700
C8 H8B 0.9700
C9 C10 1.506(3)
C9 H9A 0.9700
C9 H9B 0.9700
C10 C15 1.380(3)
C10 C11 1.392(3)
C11 C12 1.379(3)
C11 H11 0.9300
C12 C13 1.387(3)
C12 H12 0.9300
C13 C14 1.382(3)
C14 C15 1.383(3)
C14 H14 0.9300
C15 H15 0.9300

loop_
_geom_hbond_atom_site_label_D
_geom_hbond_atom_site_label_H
_geom_hbond_atom_site_label_A
_geom_hbond_site_symmetry_A
_geom_hbond_distance_DH
_geom_hbond_distance_HA
_geom_hbond_distance_DA
_geom_hbond_angle_DHA
O1 H1 N1 . 0.82 1.82 2.558(2) 150
O2 H2A O1 4 0.82 1.91 2.725(2) 173

loop_
_geom_torsion_atom_site_label_1
_geom_torsion_atom_site_label_2
_geom_torsion_atom_site_label_3
_geom_torsion_atom_site_label_4
_geom_torsion
O1 C1 C2 C3 178.74(19)
C6 C1 C2 C3 -0.8(3)
C1 C2 C3 C4 0.3(4)
C2 C3 C4 C5 0.0(4)
C3 C4 C5 C6 0.2(4)
C4 C5 C6 C7 -178.9(2)
C4 C5 C6 C1 -0.8(4)
O1 C1 C6 C5 -178.50(19)
C2 C1 C6 C5 1.0(3)
O1 C1 C6 C7 -0.4(3)
C2 C1 C6 C7 179.11(17)
C8 N1 C7 C6 179.46(16)
C5 C6 C7 N1 178.17(19)
C1 C6 C7 N1 0.1(3)
C7 N1 C8 C9 122.6(2)
N1 C8 C9 C10 177.81(18)
C8 C9 C10 C15 -106.2(2)
C8 C9 C10 C11 73.4(3)
C15 C10 C11 C12 -0.2(3)
C9 C10 C11 C12 -179.74(18)
C10 C11 C12 C13 -0.4(3)
C11 C12 C13 O2 -179.61(17)
C11 C12 C13 C14 0.7(3)
O2 C13 C14 C15 179.87(18)
C12 C13 C14 C15 -0.5(3)
C11 C10 C15 C14 0.5(3)
C9 C10 C15 C14 -179.98(18)
C13 C14 C15 C10 -0.1(3)

loop_
_cod_related_entry_id
_cod_related_entry_database
_cod_related_entry_code
1 ChemSpider 30654921
